data_2017199
loop_
_publ_author_name
'Cuervo, Paola'
'Abon\'ia, Rodrigo'
'Cobo, Justo'
'Glidewell, Christopher'

_publ_section_title
;Conformational and configurational disorder in
 6-(3,4,5-trimethoxyphenyl)-6,7-dihydro-5<i>H</i>-1,3-dioxolo[4,5-<i>g</i>]quinolin-8(5<i>H</i>)-one
 and
 6-(1,3-benzodioxol-5-yl)-6,7-dihydro-5<i>H</i>-1,3-dioxolo[4,5-<i>g</i>]quinolin-8-one:
 a hydrogen-bonded chain of rings and \p-stacked hydrogen-bonded chains
;
_journal_coeditor_code SK3325
_journal_issue 7
_journal_name_full 'Acta Crystallographica Section C'
_journal_page_first o326
_journal_page_last o330
_journal_paper_doi 10.1107/S0108270109019556
_journal_volume 65
_journal_year 2009
_chemical_formula_iupac 'C19 H19 N O6'
_chemical_formula_moiety 'C19 H19 N O6'
_chemical_formula_sum 'C19 H19 N O6'
_chemical_formula_weight 357.35
_chemical_name_systematic
;
6-(3,4,5-trimethoxyphenyl)-6,7-dihydro-
5<i>H</i>-1,3-dioxolo[4,5-<i>g</i>]quinolin-8(5<i>H</i>)-one
;
_space_group_IT_number 15
_symmetry_cell_setting monoclinic
_symmetry_space_group_name_Hall '-C 2yc'
_symmetry_space_group_name_H-M 'C 1 2/c 1'
_atom_sites_solution_hydrogens geom
_atom_sites_solution_primary direct
_atom_sites_solution_secondary difmap
_cell_angle_alpha 90.00
_cell_angle_beta 117.925(2)
_cell_angle_gamma 90.00
_cell_formula_units_Z 8
_cell_length_a 27.0927(8)
_cell_length_b 9.6631(4)
_cell_length_c 14.4579(6)
_cell_measurement_reflns_used 3842
_cell_measurement_temperature 120(2)
_cell_measurement_theta_max 27.50
_cell_measurement_theta_min 3.00
_cell_volume 3344.3(2)
_computing_cell_refinement 'DIRAX/LSQ (Duisenberg <i>et al.</i>,  2000)'
_computing_data_collection 'COLLECT (Hooft, 1999)'
_computing_data_reduction 'EVALCCD (Duisenberg <i>et al.</i>,  2003)'
_computing_molecular_graphics 'PLATON (Spek, 2009)'
_computing_publication_material 'SHELXL97 (Sheldrick, 2008) and PLATON (Spek, 2009)'
_computing_structure_refinement 'SHELXL97 (Sheldrick, 2008)'
_computing_structure_solution 'SHELXS97 (Sheldrick, 2008)'
_diffrn_ambient_temperature 120(2)
_diffrn_detector_area_resol_mean 9.091
_diffrn_measured_fraction_theta_full 0.997
_diffrn_measured_fraction_theta_max 0.997
_diffrn_measurement_device_type 'Bruker--Nonius KappaCCD'
_diffrn_measurement_method '\f & \w scans'
_diffrn_radiation_monochromator graphite
_diffrn_radiation_source 'Bruker-Nonius FR591 rotating anode'
_diffrn_radiation_type 'Mo K\a'
_diffrn_radiation_wavelength 0.71073
_diffrn_reflns_av_R_equivalents 0.0459
_diffrn_reflns_av_sigmaI/netI 0.0367
_diffrn_reflns_limit_h_max 35
_diffrn_reflns_limit_h_min -34
_diffrn_reflns_limit_k_max 12
_diffrn_reflns_limit_k_min -12
_diffrn_reflns_limit_l_max 18
_diffrn_reflns_limit_l_min -18
_diffrn_reflns_number 22407
_diffrn_reflns_theta_full 27.50
_diffrn_reflns_theta_max 27.50
_diffrn_reflns_theta_min 3.00
_diffrn_standards_decay_% 0
_diffrn_standards_number 0
_exptl_absorpt_coefficient_mu 0.106
_exptl_absorpt_correction_T_max 0.992
_exptl_absorpt_correction_T_min 0.960
_exptl_absorpt_correction_type multi-scan
_exptl_absorpt_process_details '(SADABS; Sheldrick, 2003)'
_exptl_crystal_colour yellow
_exptl_crystal_density_diffrn 1.419
_exptl_crystal_density_method 'not measured'
_exptl_crystal_description plate
_exptl_crystal_F_000 1504
_exptl_crystal_size_max 0.22
_exptl_crystal_size_mid 0.18
_exptl_crystal_size_min 0.08
_refine_diff_density_max 0.245
_refine_diff_density_min -0.242
_refine_ls_extinction_method none
_refine_ls_goodness_of_fit_ref 1.044
_refine_ls_hydrogen_treatment mixed
_refine_ls_matrix_type full
_refine_ls_number_parameters 290
_refine_ls_number_reflns 3842
_refine_ls_number_restraints 39
_refine_ls_restrained_S_all 1.085
_refine_ls_R_factor_all 0.0677
_refine_ls_R_factor_gt 0.0478
_refine_ls_shift/su_max 0.001
_refine_ls_shift/su_mean 0.000
_refine_ls_structure_factor_coef Fsqd
_refine_ls_weighting_details 'w=1/[\s^2^(Fo^2^)+(0.0533P)^2^+2.907P] where P=(Fo^2^+2Fc^2^)/3'
_refine_ls_weighting_scheme calc
_refine_ls_wR_factor_gt 0.1135
_refine_ls_wR_factor_ref 0.1227
_reflns_number_gt 2951
_reflns_number_total 3842
_reflns_threshold_expression I>2\s(I)
_cod_data_source_file sk3325.cif
_cod_data_source_block I
_cod_depositor_comments
;
The following automatic conversions were performed:
'_exptl_absorpt_correction_type' value 'Multi-scan' changed to
'multi-scan' according to
'/home/saulius/struct/CIF-dictionaries/cif_core.dic' dictionary named
'cif_core.dic' version 2.4.1 from 2010-06-29.

Automatic conversion script
Id: cif_fix_enum 1527 2010-12-29 10:47:43Z saulius 

The following automatic conversions were performed:

'_exptl_absorpt_correction_type' value 'Multi-scan' changed to
'multi-scan' according to
/home/saulius/struct/CIF-dictionaries/cif_core.dic dictionary named
'cif_core.dic' version 2.4.1 from 2010-06-29.

Automatic conversion script
Id: cif_fix_values 1715 2011-07-08 13:25:40Z adriana 
;
_cod_original_sg_symbol_H-M 'C 2/c'
_cod_database_code 2017199
_cod_database_fobs_code 2017199

loop_
_symmetry_equiv_pos_as_xyz
'x, y, z'
'-x, y, -z+1/2'
'x+1/2, y+1/2, z'
'-x+1/2, y+1/2, -z+1/2'
'-x, -y, -z'
'x, -y, z-1/2'
'-x+1/2, -y+1/2, -z'
'x+1/2, -y+1/2, z-1/2'

loop_
_atom_site_type_symbol
_atom_site_label
_atom_site_fract_x
_atom_site_fract_y
_atom_site_fract_z
_atom_site_U_iso_or_equiv
_atom_site_adp_type
_atom_site_calc_flag
_atom_site_refinement_flags
_atom_site_occupancy
_atom_site_disorder_assembly
_atom_site_disorder_group
O O1 0.44325(5) 0.26774(13) 0.03990(10) 0.0354(3) Uani d . 1 . .
C C2 0.46887(8) 0.1395(2) 0.08658(16) 0.0380(5) Uani d . 1 . .
H H2A 0.4716 0.0791 0.0338 0.046 Uiso calc R 1 . .
H H2B 0.4463 0.0914 0.1142 0.046 Uiso calc R 1 . .
O O3 0.52397(5) 0.16883(13) 0.17058(10) 0.0378(3) Uani d . 1 . .
C C3A 0.52975(7) 0.30934(18) 0.17320(14) 0.0284(4) Uani d . 1 . .
C C4 0.57434(7) 0.38416(18) 0.24268(14) 0.0297(4) Uani d . 1 A .
H H4 0.6065 0.3404 0.2960 0.036 Uiso calc R 1 . .
C C4A 0.57081(7) 0.52941(17) 0.23205(12) 0.0249(4) Uani d . 1 . .
C C8A 0.52309(6) 0.59123(17) 0.15015(12) 0.0228(3) Uani d . 1 A .
C C9 0.47742(6) 0.50836(18) 0.08034(13) 0.0249(4) Uani d . 1 . .
H H9 0.4450 0.5490 0.0256 0.030 Uiso calc R 1 A .
C C9A 0.48174(7) 0.36971(18) 0.09451(13) 0.0267(4) Uani d . 1 A .
N N15 0.61327(6) 0.60907(15) 0.30506(12) 0.0308(4) Uani d PD 0.879(3) A 1
H H15 0.6444(9) 0.562(2) 0.3478(16) 0.037 Uiso d . 1 B 1
C C16 0.62077(8) 0.7493(2) 0.28040(14) 0.0267(5) Uani d PD 0.879(3) A 1
H H16 0.6360 0.7461 0.2294 0.032 Uiso calc PR 0.879(3) A 1
C C17 0.56467(8) 0.82241(19) 0.22808(16) 0.0284(6) Uani d PD 0.879(3) A 1
H H17A 0.5524 0.8416 0.2814 0.034 Uiso calc PR 0.879(3) A 1
H H17B 0.5693 0.9124 0.2004 0.034 Uiso calc PR 0.879(3) A 1
C C18 0.51956(7) 0.74060(18) 0.13960(13) 0.0252(4) Uani d PD 0.879(3) A 1
O O18 0.4798(8) 0.8005(7) 0.068(2) 0.0326(12) Uani d PD 0.879(3) A 1
C C111 0.66257(8) 0.82564(19) 0.37745(14) 0.0242(5) Uani d PD 0.879(3) A 1
C C112 0.65168(8) 0.8387(2) 0.46265(16) 0.0242(4) Uani d PD 0.879(3) A 1
H H112 0.6190 0.7990 0.4601 0.029 Uiso calc PR 0.879(3) A 1
C C113 0.68911(9) 0.9102(3) 0.55066(17) 0.0237(4) Uani d PD 0.879(3) A 1
C C114 0.73660(15) 0.9698(6) 0.5534(2) 0.0243(4) Uani d PD 0.879(3) A 1
C C115 0.74708(12) 0.9572(4) 0.46835(18) 0.0248(4) Uani d PD 0.879(3) A 1
C C116 0.70996(9) 0.8838(2) 0.38010(15) 0.0256(4) Uani d PD 0.879(3) A 1
H H116 0.7171 0.8737 0.3221 0.031 Uiso calc PR 0.879(3) A 1
O O113 0.68395(7) 0.9274(2) 0.64002(14) 0.0279(4) Uani d PD 0.879(3) A 1
C C117 0.63245(8) 0.8856(3) 0.63642(18) 0.0286(5) Uani d PD 0.879(3) A 1
H H11A 0.6016 0.9373 0.5813 0.043 Uiso calc PR 0.879(3) A 1
H H11B 0.6337 0.9046 0.7041 0.043 Uiso calc PR 0.879(3) A 1
H H11C 0.6268 0.7863 0.6214 0.043 Uiso calc PR 0.879(3) A 1
O O114 0.77484(12) 1.0369(4) 0.6433(2) 0.0279(5) Uani d PD 0.879(3) A 1
C C118 0.76076(19) 1.1801(5) 0.6443(6) 0.0375(10) Uani d PD 0.879(3) A 1
H H11D 0.7673 1.2311 0.5925 0.056 Uiso calc PR 0.879(3) A 1
H H11E 0.7841 1.2189 0.7140 0.056 Uiso calc PR 0.879(3) A 1
H H11F 0.7213 1.1877 0.6270 0.056 Uiso calc PR 0.879(3) A 1
O O115 0.79500(9) 1.0206(3) 0.48040(17) 0.0292(4) Uani d PD 0.879(3) A 1
C C119 0.80931(10) 1.0054(3) 0.39727(18) 0.0326(5) Uani d PD 0.879(3) A 1
H H11G 0.8154 0.9073 0.3887 0.049 Uiso calc PR 0.879(3) A 1
H H11H 0.8435 1.0576 0.4142 0.049 Uiso calc PR 0.879(3) A 1
H H11I 0.7788 1.0408 0.3320 0.049 Uiso calc PR 0.879(3) A 1
N N25 0.61327(6) 0.60907(15) 0.30506(12) 0.0308(4) Uani d PD 0.121(3) A 2
C C26 0.6025(3) 0.7482(5) 0.3152(5) 0.0267(5) Uani d PD 0.121(3) A 2
H H26 0.5735 0.7436 0.3395 0.032 Uiso calc PR 0.121(3) A 2
C C27 0.5726(4) 0.8203(7) 0.2108(8) 0.0284(6) Uani d PD 0.121(3) A 2
H H27A 0.5975 0.8255 0.1779 0.034 Uiso calc PR 0.121(3) A 2
H H27B 0.5629 0.9159 0.2209 0.034 Uiso calc PR 0.121(3) A 2
C C28 0.51956(7) 0.74060(18) 0.13960(13) 0.0252(4) Uani d PD 0.121(3) A 2
O O28 0.480(6) 0.803(5) 0.071(18) 0.0326(12) Uani d PD 0.121(3) A 2
C C211 0.6488(3) 0.8278(8) 0.4000(6) 0.0242(5) Uani d PD 0.121(3) A 2
C C212 0.6441(4) 0.8559(17) 0.4911(7) 0.0242(4) Uani d PD 0.121(3) A 2
H H212 0.6112 0.8309 0.4950 0.029 Uiso calc PR 0.121(3) A 2
C C213 0.6876(6) 0.920(3) 0.5747(10) 0.0237(4) Uani d PD 0.121(3) A 2
C C214 0.7333(11) 0.969(5) 0.5650(17) 0.0243(4) Uani d PD 0.121(3) A 2
C C215 0.7380(8) 0.942(3) 0.4749(13) 0.0248(4) Uani d PD 0.121(3) A 2
C C216 0.6949(5) 0.873(2) 0.3913(8) 0.0256(4) Uani d PD 0.121(3) A 2
H H216 0.6972 0.8570 0.3286 0.031 Uiso calc PR 0.121(3) A 2
O O213 0.6869(5) 0.9531(19) 0.6665(8) 0.0279(4) Uani d PD 0.121(3) A 2
C C217 0.6384(6) 0.911(2) 0.6751(12) 0.0286(5) Uani d PD 0.121(3) A 2
H H21A 0.6055 0.9603 0.6233 0.043 Uiso calc PR 0.121(3) A 2
H H21B 0.6438 0.9316 0.7456 0.043 Uiso calc PR 0.121(3) A 2
H H21C 0.6328 0.8108 0.6624 0.043 Uiso calc PR 0.121(3) A 2
O O214 0.7724(9) 1.053(3) 0.6425(15) 0.0279(5) Uani d PD 0.121(3) A 2
C C218 0.7504(19) 1.187(4) 0.644(5) 0.0375(10) Uani d PD 0.121(3) A 2
H H21D 0.7328 1.2267 0.5737 0.056 Uiso calc PR 0.121(3) A 2
H H21E 0.7808 1.2481 0.6916 0.056 Uiso calc PR 0.121(3) A 2
H H21F 0.7225 1.1793 0.6693 0.056 Uiso calc PR 0.121(3) A 2
O O215 0.7843(7) 0.998(3) 0.4740(13) 0.0292(4) Uani d PD 0.121(3) A 2
C C219 0.7930(7) 0.968(2) 0.3857(13) 0.0326(5) Uani d PD 0.121(3) A 2
H H21G 0.7909 0.8681 0.3737 0.049 Uiso calc PR 0.121(3) A 2
H H21H 0.8299 1.0019 0.3994 0.049 Uiso calc PR 0.121(3) A 2
H H21I 0.7642 1.0146 0.3236 0.049 Uiso calc PR 0.121(3) A 2

loop_
_atom_site_aniso_label
_atom_site_aniso_U_11
_atom_site_aniso_U_22
_atom_site_aniso_U_33
_atom_site_aniso_U_12
_atom_site_aniso_U_13
_atom_site_aniso_U_23
O1 0.0295(6) 0.0281(7) 0.0396(7) -0.0062(5) 0.0087(6) -0.0053(6)
C2 0.0373(10) 0.0298(10) 0.0394(11) -0.0078(8) 0.0116(9) -0.0016(8)
O3 0.0368(7) 0.0231(7) 0.0431(8) -0.0050(5) 0.0100(6) -0.0003(6)
C3A 0.0302(9) 0.0223(9) 0.0322(9) -0.0008(7) 0.0144(8) -0.0003(7)
C4 0.0265(9) 0.0269(9) 0.0283(9) 0.0012(7) 0.0067(7) -0.0002(7)
C4A 0.0226(8) 0.0270(9) 0.0225(8) 0.0004(7) 0.0083(7) -0.0025(7)
C8A 0.0222(8) 0.0254(9) 0.0209(8) 0.0001(6) 0.0101(6) -0.0025(6)
C9 0.0211(8) 0.0295(9) 0.0215(8) 0.0003(7) 0.0078(6) -0.0033(7)
C9A 0.0243(8) 0.0293(9) 0.0256(8) -0.0071(7) 0.0108(7) -0.0067(7)
N15 0.0240(7) 0.0244(8) 0.0293(8) 0.0010(6) 0.0002(6) -0.0017(6)
C16 0.0251(10) 0.0273(10) 0.0238(10) -0.0002(8) 0.0080(8) -0.0037(8)
C17 0.0259(9) 0.0233(9) 0.0287(10) -0.0003(7) 0.0066(8) -0.0013(7)
C18 0.0224(8) 0.0277(9) 0.0228(8) 0.0027(7) 0.0084(7) -0.0009(7)
O18 0.0271(6) 0.0293(8) 0.0288(19) 0.0049(7) 0.0025(8) -0.0003(11)
C111 0.0232(10) 0.0216(9) 0.0218(9) 0.0035(8) 0.0055(7) -0.0023(7)
C112 0.0222(9) 0.0233(10) 0.0211(11) 0.0006(8) 0.0051(7) -0.0008(8)
C113 0.0244(8) 0.0246(10) 0.0172(11) 0.0028(7) 0.0055(8) 0.0003(9)
C114 0.0221(9) 0.0234(9) 0.0186(11) 0.0011(8) 0.0021(7) -0.0014(10)
C115 0.0214(12) 0.0243(14) 0.0242(9) 0.0021(9) 0.0068(7) 0.0028(8)
C116 0.0267(11) 0.0263(10) 0.0208(9) 0.0046(9) 0.0086(8) -0.0004(7)
O113 0.0242(6) 0.0369(11) 0.0176(9) -0.0061(6) 0.0055(7) -0.0051(7)
C117 0.0217(9) 0.0358(12) 0.0249(12) 0.0005(8) 0.0080(10) -0.0022(10)
O114 0.0252(7) 0.0284(13) 0.0216(6) -0.0028(8) 0.0038(5) -0.0035(6)
C118 0.043(3) 0.0297(13) 0.0311(10) -0.0046(14) 0.0097(16) -0.0069(9)
O115 0.0242(11) 0.0357(14) 0.0253(7) -0.0035(7) 0.0094(8) -0.0018(6)
C119 0.0287(13) 0.0390(16) 0.0307(11) 0.0023(10) 0.0142(10) 0.0022(9)
N25 0.0240(7) 0.0244(8) 0.0293(8) 0.0010(6) 0.0002(6) -0.0017(6)
C26 0.0251(10) 0.0273(10) 0.0238(10) -0.0002(8) 0.0080(8) -0.0037(8)
C27 0.0259(9) 0.0233(9) 0.0287(10) -0.0003(7) 0.0066(8) -0.0013(7)
C28 0.0224(8) 0.0277(9) 0.0228(8) 0.0027(7) 0.0084(7) -0.0009(7)
O28 0.0271(6) 0.0293(8) 0.0288(19) 0.0049(7) 0.0025(8) -0.0003(11)
C211 0.0232(10) 0.0216(9) 0.0218(9) 0.0035(8) 0.0055(7) -0.0023(7)
C212 0.0222(9) 0.0233(10) 0.0211(11) 0.0006(8) 0.0051(7) -0.0008(8)
C213 0.0244(8) 0.0246(10) 0.0172(11) 0.0028(7) 0.0055(8) 0.0003(9)
C214 0.0221(9) 0.0234(9) 0.0186(11) 0.0011(8) 0.0021(7) -0.0014(10)
C215 0.0214(12) 0.0243(14) 0.0242(9) 0.0021(9) 0.0068(7) 0.0028(8)
C216 0.0267(11) 0.0263(10) 0.0208(9) 0.0046(9) 0.0086(8) -0.0004(7)
O213 0.0242(6) 0.0369(11) 0.0176(9) -0.0061(6) 0.0055(7) -0.0051(7)
C217 0.0217(9) 0.0358(12) 0.0249(12) 0.0005(8) 0.0080(10) -0.0022(10)
O214 0.0252(7) 0.0284(13) 0.0216(6) -0.0028(8) 0.0038(5) -0.0035(6)
C218 0.043(3) 0.0297(13) 0.0311(10) -0.0046(14) 0.0097(16) -0.0069(9)
O215 0.0242(11) 0.0357(14) 0.0253(7) -0.0035(7) 0.0094(8) -0.0018(6)
C219 0.0287(13) 0.0390(16) 0.0307(11) 0.0023(10) 0.0142(10) 0.0022(9)

loop_
_atom_type_symbol
_atom_type_description
_atom_type_scat_dispersion_real
_atom_type_scat_dispersion_imag
_atom_type_scat_source
C C 0.0033 0.0016 'International Tables Vol C Tables 4.2.6.8 and 6.1.1.4'
H H 0.0000 0.0000 'International Tables Vol C Tables 4.2.6.8 and 6.1.1.4'
N N 0.0061 0.0033 'International Tables Vol C Tables 4.2.6.8 and 6.1.1.4'
O O 0.0106 0.0060 'International Tables Vol C Tables 4.2.6.8 and 6.1.1.4'

loop_
_geom_angle_atom_site_label_1
_geom_angle_atom_site_label_2
_geom_angle_atom_site_label_3
_geom_angle_site_symmetry_1
_geom_angle_site_symmetry_3
_geom_angle
_geom_angle_publ_flag
C9A O1 C2 . . 106.21(13) ?
O1 C2 O3 . . 108.06(14) ?
O1 C2 H2A . . 110.1 ?
O3 C2 H2A . . 110.1 ?
O1 C2 H2B . . 110.1 ?
O3 C2 H2B . . 110.1 ?
H2A C2 H2B . . 108.4 ?
C3A O3 C2 . . 106.16(14) ?
C4 C3A O3 . . 126.81(16) ?
C4 C3A C9A . . 123.13(16) ?
O3 C3A C9A . . 110.04(15) ?
C3A C4 C4A . . 117.17(16) ?
C3A C4 H4 . . 121.4 ?
C4A C4 H4 . . 121.4 ?
N15 C4A C4 . . 118.92(15) ?
N15 C4A C8A . . 120.97(15) ?
C4 C4A C8A . . 120.05(15) ?
C4A C8A C9 . . 120.49(15) ?
C4A C8A C18 . . 119.90(14) ?
C9 C8A C18 . . 119.56(14) ?
C9A C9 C8A . . 117.76(15) ?
C9A C9 H9 . . 121.1 ?
C8A C9 H9 . . 121.1 ?
C9 C9A O1 . . 129.14(16) ?
C9 C9A C3A . . 121.35(15) ?
O1 C9A C3A . . 109.52(15) ?
C4A N15 C16 . . 120.06(15) ?
C4A N15 H15 . . 114.9(13) ?
C16 N15 H15 . . 116.7(13) ?
N15 C16 C17 . . 109.70(16) ?
N15 C16 C111 . . 111.05(15) ?
C17 C16 C111 . . 111.92(15) ?
N15 C16 H16 . . 108.0 ?
C17 C16 H16 . . 108.0 ?
C111 C16 H16 . . 108.0 ?
C18 C17 C16 . . 113.69(16) ?
C18 C17 H17A . . 108.8 ?
C16 C17 H17A . . 108.8 ?
C18 C17 H17B . . 108.8 ?
C16 C17 H17B . . 108.8 ?
H17A C17 H17B . . 107.7 ?
O18 C18 C8A . . 123.0(3) ?
O18 C18 C17 . . 120.3(6) ?
C8A C18 C17 . . 116.34(14) ?
C116 C111 C112 . . 120.88(16) ?
C116 C111 C16 . . 120.20(17) ?
C112 C111 C16 . . 118.90(18) ?
C113 C112 C111 . . 119.22(17) ?
C113 C112 H112 . . 120.4 ?
C111 C112 H112 . . 120.4 ?
O113 C113 C112 . . 124.86(17) y
O113 C113 C114 . . 115.02(15) y
C113 O113 C117 . . 117.34(15) y
C112 C113 C114 . . 120.11(17) ?
O114 C114 C113 . . 119.63(16) y
O114 C114 C115 . . 119.83(16) y
C114 O114 C118 . . 111.99(17) y
C115 C114 C113 . . 120.47(16) ?
O115 C115 C114 . . 114.96(15) y
O115 C115 C116 . . 125.34(17) y
C115 O115 C119 . . 117.35(15) y
C114 C115 C116 . . 119.70(17) ?
C111 C116 C115 . . 119.61(17) ?
C111 C116 H116 . . 120.2 ?
C115 C116 H116 . . 120.2 ?
C211 C26 C27 . . 115.8(4) ?
C211 C26 H26 . . 103.4 ?
C27 C26 H26 . . 103.4 ?
C26 C27 H27A . . 109.8 ?
C26 C27 H27B . . 109.8 ?
H27A C27 H27B . . 108.2 ?
C216 C211 C212 . . 120.4(3) ?
C216 C211 C26 . . 122.3(4) ?
C212 C211 C26 . . 117.3(4) ?
C213 C212 C211 . . 119.5(4) ?
C213 C212 H212 . . 120.3 ?
C211 C212 H212 . . 120.3 ?
O213 C213 C212 . . 123.9(5) ?
O213 C213 C214 . . 115.7(4) ?
C212 C213 C214 . . 120.1(4) ?
O214 C214 C213 . . 119.9(5) ?
O214 C214 C215 . . 119.8(5) ?
C213 C214 C215 . . 120.3(3) ?
O215 C215 C214 . . 114.8(4) ?
O215 C215 C216 . . 125.2(5) ?
C214 C215 C216 . . 119.7(4) ?
C211 C216 C215 . . 119.7(4) ?
C211 C216 H216 . . 120.2 ?
C215 C216 H216 . . 120.2 ?
C213 O213 C217 . . 116.4(5) ?
O213 C217 H21A . . 109.5 ?
O213 C217 H21B . . 109.5 ?
H21A C217 H21B . . 109.5 ?
O213 C217 H21C . . 109.5 ?
H21A C217 H21C . . 109.5 ?
H21B C217 H21C . . 109.5 ?
C214 O214 C218 . . 112.1(5) ?
O214 C218 H21D . . 109.5 ?
O214 C218 H21E . . 109.5 ?
H21D C218 H21E . . 109.5 ?
O214 C218 H21F . . 109.5 ?
H21D C218 H21F . . 109.5 ?
H21E C218 H21F . . 109.5 ?
C215 O215 C219 . . 117.7(6) ?
O215 C219 H21G . . 109.5 ?
O215 C219 H21H . . 109.5 ?
H21G C219 H21H . . 109.5 ?
O215 C219 H21I . . 109.5 ?
H21G C219 H21I . . 109.5 ?
H21H C219 H21I . . 109.5 ?

loop_
_geom_bond_atom_site_label_1
_geom_bond_atom_site_label_2
_geom_bond_site_symmetry_2
_geom_bond_distance
_geom_bond_publ_flag
O1 C9A . 1.382(2) ?
O1 C2 . 1.426(2) ?
C2 O3 . 1.444(2) ?
C2 H2A . 0.9900 ?
C2 H2B . 0.9900 ?
O3 C3A . 1.365(2) ?
C3A C4 . 1.362(2) y
C4 C4A . 1.410(2) y
C4A C8A . 1.413(2) y
C8A C9 . 1.422(2) y
C9 C9A . 1.352(2) y
C9A C3A . 1.393(2) y
C4A N15 . 1.376(2) y
C8A C18 . 1.450(2) y
C18 O18 . 1.230(3) y
C4 H4 . 0.9500 ?
C9 H9 . 0.9500 ?
N15 C16 . 1.439(2) ?
N15 H15 . 0.90(2) ?
C16 C17 . 1.518(3) ?
C16 C111 . 1.519(2) ?
C16 H16 . 1.0000 ?
C17 C18 . 1.514(2) ?
C17 H17A . 0.9900 ?
C17 H17B . 0.9900 ?
C111 C116 . 1.386(3) ?
C111 C112 . 1.400(3) ?
C112 C113 . 1.384(2) ?
C112 H112 . 0.9500 ?
C113 O113 . 1.373(2) ?
C113 C114 . 1.393(3) ?
C114 O114 . 1.386(2) ?
C114 C115 . 1.390(3) ?
C115 O115 . 1.371(2) ?
C115 C116 . 1.393(2) ?
C116 H116 . 0.9500 ?
O113 C117 . 1.430(2) ?
C117 H11A . 0.9800 ?
C117 H11B . 0.9800 ?
C117 H11C . 0.9800 ?
O114 C118 . 1.437(3) ?
C118 H11D . 0.9800 ?
C118 H11E . 0.9800 ?
C118 H11F . 0.9800 ?
O115 C119 . 1.433(2) ?
C119 H11G . 0.9800 ?
C119 H11H . 0.9800 ?
C119 H11I . 0.9800 ?
C26 C211 . 1.493(4) ?
C26 C27 . 1.508(5) ?
C26 H26 . 1.0000 ?
C27 H27A . 0.9900 ?
C27 H27B . 0.9900 ?
C211 C216 . 1.384(5) ?
C211 C212 . 1.407(5) ?
C212 C213 . 1.378(5) ?
C212 H212 . 0.9500 ?
C213 O213 . 1.375(5) ?
C213 C214 . 1.392(4) ?
C214 O214 . 1.385(5) ?
C214 C215 . 1.393(4) ?
C215 O215 . 1.370(5) ?
C215 C216 . 1.395(5) ?
C216 H216 . 0.9500 ?
O213 C217 . 1.437(5) ?
C217 H21A . 0.9800 ?
C217 H21B . 0.9800 ?
C217 H21C . 0.9800 ?
O214 C218 . 1.437(6) ?
C218 H21D . 0.9800 ?
C218 H21E . 0.9800 ?
C218 H21F . 0.9800 ?
O215 C219 . 1.432(5) ?
C219 H21G . 0.9800 ?
C219 H21H . 0.9800 ?
C219 H21I . 0.9800 ?

loop_
_geom_hbond_atom_site_label_D
_geom_hbond_atom_site_label_H
_geom_hbond_atom_site_label_A
_geom_hbond_site_symmetry_A
_geom_hbond_distance_DH
_geom_hbond_distance_HA
_geom_hbond_distance_DA
_geom_hbond_angle_DHA
_geom_hbond_publ_flag
N15 H15 O114 7_666 0.90(2) 2.34(3) 3.101(4) 142.8(19) y
N15 H15 O115 7_666 0.90(2) 2.38(2) 3.186(3) 148(2) y
N15 H15 O214 7_666 0.90(2) 2.46(4) 3.23(3) 143.7(19) y
N15 H15 O215 7_666 0.90(2) 2.46(3) 3.267(19) 150(2) y
C112 H112 O18 2_655 0.95 2.51 3.40(3) 155 y
C212 H212 O28 2_655 0.95 2.21 3.1(2) 154 y

loop_
_geom_torsion_atom_site_label_1
_geom_torsion_atom_site_label_2
_geom_torsion_atom_site_label_3
_geom_torsion_atom_site_label_4
_geom_torsion_site_symmetry_1
_geom_torsion_site_symmetry_2
_geom_torsion_site_symmetry_3
_geom_torsion_site_symmetry_4
_geom_torsion
_geom_torsion_publ_flag
C9A O1 C2 O3 . . . . -0.16(19) ?
O1 C2 O3 C3A . . . . 0.7(2) ?
C2 O3 C3A C4 . . . . 177.33(18) ?
C2 O3 C3A C9A . . . . -1.0(2) ?
O3 C3A C4 C4A . . . . -178.66(17) ?
C9A C3A C4 C4A . . . . -0.6(3) ?
C3A C4 C4A N15 . . . . 175.52(15) ?
C3A C4 C4A C8A . . . . -1.7(2) ?
N15 C4A C8A C9 . . . . -174.73(15) ?
C4 C4A C8A C9 . . . . 2.4(2) ?
N15 C4A C8A C18 . . . . 2.7(2) ?
C4 C4A C8A C18 . . . . 179.86(15) ?
C4A C8A C9 C9A . . . . -0.8(2) ?
C18 C8A C9 C9A . . . . -178.26(15) ?
C8A C9 C9A O1 . . . . 178.19(15) ?
C8A C9 C9A C3A . . . . -1.4(2) ?
C2 O1 C9A C9 . . . . 179.90(18) ?
C2 O1 C9A C3A . . . . -0.42(19) ?
C4 C3A C9A C9 . . . . 2.2(3) ?
O3 C3A C9A C9 . . . . -179.40(15) ?
C4 C3A C9A O1 . . . . -177.47(16) ?
O3 C3A C9A O1 . . . . 0.9(2) ?
C4 C4A N15 C16 . . . . 159.86(16) ?
C8A C4A N15 C16 . . . . -23.0(2) ?
C4A N15 C16 C17 . . . . 45.3(2) ?
C4A N15 C16 C111 . . . . 169.57(15) ?
N15 C16 C17 C18 . . . . -48.7(2) ?
C111 C16 C17 C18 . . . . -172.39(17) ?
C4A C8A C18 O18 . . . . 178(3) ?
C9 C8A C18 O18 . . . . -4(3) ?
C4A C8A C18 C17 . . . . -8.5(2) ?
C9 C8A C18 C17 . . . . 168.99(15) ?
C16 C17 C18 O18 . . . . -154(3) ?
C16 C17 C18 C8A . . . . 32.1(2) ?
N15 C16 C111 C116 . . . . 122.3(2) ?
C17 C16 C111 C116 . . . . -114.7(2) ?
N15 C16 C111 C112 . . . . -59.1(2) ?
C17 C16 C111 C112 . . . . 63.8(2) ?
C116 C111 C112 C113 . . . . -0.4(3) ?
C16 C111 C112 C113 . . . . -178.9(2) ?
C111 C112 C113 O113 . . . . -178.4(3) ?
C111 C112 C113 C114 . . . . 0.9(5) ?
O113 C113 C114 O114 . . . . 1.6(6) ?
C112 C113 C114 O114 . . . . -177.7(3) ?
O113 C113 C114 C115 . . . . 178.8(4) ?
C112 C113 C114 C115 . . . . -0.5(7) ?
O114 C114 C115 O115 . . . . -3.0(6) ?
C113 C114 C115 O115 . . . . 179.8(5) ?
O114 C114 C115 C116 . . . . 176.8(4) ?
C113 C114 C115 C116 . . . . -0.4(7) ?
C112 C111 C116 C115 . . . . -0.5(4) ?
C16 C111 C116 C115 . . . . 178.0(3) ?
O115 C115 C116 C111 . . . . -179.4(3) ?
C114 C115 C116 C111 . . . . 0.9(6) ?
C112 C113 O113 C117 . . . . -9.3(4) y
C114 C113 O113 C117 . . . . 171.4(3) ?
C115 C114 O114 C118 . . . . 95.1(5) y
C113 C114 O114 C118 . . . . -87.7(5) ?
C114 C115 O115 C119 . . . . 177.1(4) ?
C116 C115 O115 C119 . . . . -2.7(6) y
C27 C26 C211 C216 . . . . -59.6(15) ?
C27 C26 C211 C212 . . . . 120.6(13) ?
C216 C211 C212 C213 . . . . -5(3) ?
C26 C211 C212 C213 . . . . 175.2(17) ?
C211 C212 C213 O213 . . . . 179(2) ?
C211 C212 C213 C214 . . . . 7(4) ?
O213 C213 C214 O214 . . . . -4(5) ?
C212 C213 C214 O214 . . . . 170(3) ?
O213 C213 C214 C215 . . . . -180(4) ?
C212 C213 C214 C215 . . . . -7(6) ?
O214 C214 C215 O215 . . . . 3(5) ?
C213 C214 C215 O215 . . . . 179(4) ?
O214 C214 C215 C216 . . . . -172(3) ?
C213 C214 C215 C216 . . . . 4(6) ?
C212 C211 C216 C215 . . . . 3(3) ?
C26 C211 C216 C215 . . . . -177(2) ?
O215 C215 C216 C211 . . . . -176(3) ?
C214 C215 C216 C211 . . . . -2(5) ?
C212 C213 O213 C217 . . . . 3(4) ?
C214 C213 O213 C217 . . . . 176(3) ?
C213 C214 O214 C218 . . . . -70(4) ?
C215 C214 O214 C218 . . . . 106(5) ?
C214 C215 O215 C219 . . . . 177(3) ?
C216 C215 O215 C219 . . . . -8(6) ?
